data_4127289
loop_
_publ_author_name
'Yu, Mei-Hui'
'Space, Brian'
'Franz, Douglas'
'Zhou, Wei'
'He, Chaohui'
'Li, Libo'
'Krishna, Rajamani'
'Chang, Ze'
'Li, Wei'
'Hu, Tong-Liang'
'Bu, Xian-He'

_publ_section_title
;
 Enhanced Gas Uptake in a Microporous Metal-Organic Framework <i>via</i> a
 Sorbate Induced-Fit Mechanism.
;
_journal_name_full 'Journal of the American Chemical Society'
_journal_paper_doi 10.1021/jacs.9b07807
_journal_year 2019
_chemical_formula_moiety 'C13 H6 Cu F N O4, 3(N2)'
_chemical_formula_sum 'C13 H6 Cu F N7 O4'
_chemical_formula_weight 406.79
_space_group_crystal_system monoclinic
_space_group_IT_number 14
_space_group_name_Hall '-P 2ybc'
_space_group_name_H-M_alt 'P 1 21/c 1'
_symmetry_space_group_name_Hall '-P 2ybc'
_symmetry_space_group_name_H-M 'P 1 21/c 1'
_atom_sites_solution_hydrogens geom
_audit_creation_date 2018-11-22
_audit_creation_method
;
Olex2 1.2
(compiled 2018.05.29 svn.r3508 for OlexSys, GUI svn.r5506)
;
_cell_angle_alpha 90
_cell_angle_beta 108.254(2)
_cell_angle_gamma 90
_cell_formula_units_Z 4
_cell_length_a 10.5629(2)
_cell_length_b 11.3332(2)
_cell_length_c 14.6254(3)
_cell_measurement_reflns_used 5491
_cell_measurement_temperature 99.99(10)
_cell_measurement_theta_max 73.8310
_cell_measurement_theta_min 5.9130
_cell_volume 1662.72(6)
_computing_cell_refinement 'CrysAlisPro 1.171.39.9d (Rigaku OD, 2015)'
_computing_data_collection 'CrysAlisPro 1.171.39.9d (Rigaku OD, 2015)'
_computing_data_reduction 'CrysAlisPro 1.171.39.9d (Rigaku OD, 2015)'
_computing_molecular_graphics 'Olex2 (Dolomanov et al., 2009)'
_computing_publication_material 'Olex2 (Dolomanov et al., 2009)'
_computing_structure_refinement 'ShelXL (Sheldrick, 2015)'
_computing_structure_solution 'SHELXT 2014/5 (Sheldrick, 2014)'
_diffrn_ambient_environment N~2~
_diffrn_ambient_temperature 99.99(10)
_diffrn_detector 'CCD plate'
_diffrn_measured_fraction_theta_full 0.998
_diffrn_measured_fraction_theta_max 0.964
_diffrn_measurement_details
;
List of Runs (angles in degrees, time in seconds):

  # Type    Start    End  Width  t~exp~   \w     \q     \k     \f   Frames
--------------------------------------------------------------------------
  1  \w    -17.00  10.00   0.50    2.50    --    0.00 -57.00 -60.00   54
  2  \w     11.00 113.00   0.50    5.00    --   94.90 -30.00 150.00  204
  3  \w     89.00 160.00   0.50    5.00    --   94.90  45.00   0.00  142
  4  \w    146.00 174.00   0.50    5.00    --   94.90  77.00 -90.00   56
  5  \w    110.00 142.00   0.50    5.00    --   94.90  77.00 -90.00   64
  6  \w     69.00 132.00   0.50    5.00    --   94.90  61.00  60.00  126
  7  \w     47.00 127.00   0.50    5.00    --   94.90 -82.00 -90.00  160
  8  \w      7.00  95.00   0.50    5.00    --   94.90 -61.00  90.00  176
  9  \w      9.00  34.00   0.50    5.00    --   94.90 -82.00 -90.00   50
 10  \w      6.00 103.00   0.50    5.00    --   94.90 -30.00 -90.00  194
 11  \w    -10.00  18.00   0.50    2.50    --    0.00  82.00   0.00   56
 12  \w    -87.00 -30.00   0.50    2.50    --    0.00 -38.00-120.00  114
 13  \w    -89.00 -24.00   0.50    2.50    --    0.00 -57.00 -60.00  130
;
_diffrn_measurement_device 'four-circle diffractometer'
_diffrn_measurement_device_type 'XtaLAB Pro: Kappa single'
_diffrn_measurement_method '\w scans'
_diffrn_orient_matrix_type 'CrysAlisPro convention (1999,Acta A55,543-557)'
_diffrn_orient_matrix_UB_11 -0.1018549000
_diffrn_orient_matrix_UB_12 0.0510945000
_diffrn_orient_matrix_UB_13 0.0450653000
_diffrn_orient_matrix_UB_21 0.1026041000
_diffrn_orient_matrix_UB_22 -0.0122792000
_diffrn_orient_matrix_UB_23 0.1009349000
_diffrn_orient_matrix_UB_31 0.0518516000
_diffrn_orient_matrix_UB_32 0.1253883000
_diffrn_orient_matrix_UB_33 -0.0085201000
_diffrn_radiation_monochromator graphite
_diffrn_radiation_probe x-ray
_diffrn_radiation_type CuK\a
_diffrn_radiation_wavelength 1.54184
_diffrn_reflns_av_R_equivalents 0.0281
_diffrn_reflns_av_unetI/netI 0.0363
_diffrn_reflns_Laue_measured_fraction_full 0.998
_diffrn_reflns_Laue_measured_fraction_max 0.964
_diffrn_reflns_limit_h_max 12
_diffrn_reflns_limit_h_min -11
_diffrn_reflns_limit_k_max 14
_diffrn_reflns_limit_k_min -13
_diffrn_reflns_limit_l_max 16
_diffrn_reflns_limit_l_min -18
_diffrn_reflns_number 9425
_diffrn_reflns_point_group_measured_fraction_full 0.998
_diffrn_reflns_point_group_measured_fraction_max 0.964
_diffrn_reflns_theta_full 67.684
_diffrn_reflns_theta_max 74.581
_diffrn_reflns_theta_min 4.408
_diffrn_source 'fine-focus sealed X-ray tube'
_diffrn_source_type 'Enhance (Cu) X-ray Source'
_exptl_absorpt_coefficient_mu 2.302
_exptl_absorpt_correction_T_max 1.00000
_exptl_absorpt_correction_T_min 0.24602
_exptl_absorpt_correction_type multi-scan
_exptl_absorpt_process_details
;
CrysAlisPro 1.171.39.9d (Rigaku Oxford Diffraction, 2015)
Empirical absorption correction using spherical harmonics,
 implemented in SCALE3 ABSPACK scaling algorithm.
;
_exptl_crystal_colour blue
_exptl_crystal_colour_primary blue
_exptl_crystal_density_diffrn 1.625
_exptl_crystal_description block
_exptl_crystal_F_000 812
_exptl_crystal_size_max 0.1
_exptl_crystal_size_mid 0.08
_exptl_crystal_size_min 0.06
_refine_diff_density_max 1.278
_refine_diff_density_min -0.876
_refine_diff_density_rms 0.117
_refine_ls_extinction_method none
_refine_ls_goodness_of_fit_ref 1.041
_refine_ls_hydrogen_treatment constr
_refine_ls_matrix_type full
_refine_ls_number_parameters 235
_refine_ls_number_reflns 3283
_refine_ls_number_restraints 0
_refine_ls_restrained_S_all 1.041
_refine_ls_R_factor_all 0.0652
_refine_ls_R_factor_gt 0.0571
_refine_ls_shift/su_max 0.001
_refine_ls_shift/su_mean 0.000
_refine_ls_structure_factor_coef Fsqd
_refine_ls_weighting_details 'w=1/[\s^2^(Fo^2^)+(0.0990P)^2^+4.1854P] where P=(Fo^2^+2Fc^2^)/3'
_refine_ls_weighting_scheme calc
_refine_ls_wR_factor_gt 0.1605
_refine_ls_wR_factor_ref 0.1666
_reflns_Friedel_coverage 0.000
_reflns_number_gt 2815
_reflns_number_total 3283
_reflns_threshold_expression 'I > 2\s(I)'
_cod_data_source_file NKU-FlexMOF-1a-N2-b.cif
_cod_data_source_block NKU-FlexMOF-1a-N2-b
_cod_database_code 4127289
_shelx_shelxl_version_number 2014/7
_shelx_space_group_comment
;
The symmetry employed for this shelxl refinement is uniquely defined
by the following loop, which should always be used as a source of
symmetry information in preference to the above space-group names.
They are only intended as comments.
;
_reflns_odcompleteness_completeness 99.90
_reflns_odcompleteness_iscentric 1
_reflns_odcompleteness_theta 66.97
_olex2_refinement_description
;
1. Fixed Uiso
 At 1.2 times of:
  All C(H) groups
2.a Aromatic/amide H refined with riding coordinates:
 C00C(H00C), C00D(H00D), C00F(H00F), C00H(H00H), C00I(H00I), C00K(H00K)
;
_olex2_submission_special_instructions 'No special instructions were received'
_oxdiff_exptl_absorpt_empirical_details
;
Empirical correction (ABSPACK) includes:
- Absorption correction using spherical harmonics
- Frame scaling
- Detector area scaling
;
_oxdiff_exptl_absorpt_empirical_full_max 3.452
_oxdiff_exptl_absorpt_empirical_full_min 0.723

loop_
_space_group_symop_operation_xyz
'x, y, z'
'-x, y+1/2, -z+1/2'
'-x, -y, -z'
'x, -y-1/2, z-1/2'

loop_
_atom_site_label
_atom_site_type_symbol
_atom_site_fract_x
_atom_site_fract_y
_atom_site_fract_z
_atom_site_U_iso_or_equiv
_atom_site_adp_type
_atom_site_occupancy
_atom_site_site_symmetry_order
_atom_site_calc_flag
_atom_site_refinement_flags_posn
Cu01 Cu 0.09657(5) 0.42113(5) 0.51381(3) 0.0185(2) Uani 1 1 d .
O002 O 0.0216(2) 0.6637(2) 0.42661(19) 0.0252(6) Uani 1 1 d .
O003 O 0.0171(2) 0.8718(2) 0.11587(18) 0.0250(6) Uani 1 1 d .
O004 O 0.1915(2) 0.5345(2) 0.45704(19) 0.0252(6) Uani 1 1 d .
F005 F 0.8155(2) 1.0458(2) 0.4857(2) 0.0436(7) Uani 1 1 d .
O006 O 0.1847(2) 1.0014(2) 0.13788(18) 0.0253(6) Uani 1 1 d .
N007 N 0.7750(3) 0.7327(3) 0.4706(2) 0.0216(6) Uani 1 1 d .
C008 C 0.1346(3) 0.6308(4) 0.4246(2) 0.0229(7) Uani 1 1 d .
C009 C 0.1291(3) 0.9149(3) 0.1629(3) 0.0214(7) Uani 1 1 d .
C00A C 0.4112(3) 0.8089(3) 0.3771(3) 0.0228(7) Uani 1 1 d .
C00B C 0.2026(3) 0.8541(3) 0.2552(3) 0.0223(7) Uani 1 1 d .
C00C C 0.3390(3) 0.8728(4) 0.2962(3) 0.0238(8) Uani 1 1 d .
H00C H 0.3821 0.9281 0.2695 0.029 Uiso 1 1 calc R
C00D C 0.3449(3) 0.7270(4) 0.4174(3) 0.0236(8) Uani 1 1 d .
H00D H 0.3928 0.6816 0.4698 0.028 Uiso 1 1 calc R
C00E C 0.5582(3) 0.8236(4) 0.4174(3) 0.0237(8) Uani 1 1 d .
C00F C 0.8316(4) 0.8398(4) 0.4859(3) 0.0269(8) Uani 1 1 d .
H00F H 0.9240 0.8463 0.5085 0.032 Uiso 1 1 calc R
C00G C 0.2069(3) 0.7132(3) 0.3792(3) 0.0232(7) Uani 1 1 d .
C00H C 0.1363(3) 0.7770(3) 0.2979(3) 0.0222(7) Uani 1 1 d .
H00H H 0.0445 0.7678 0.2722 0.027 Uiso 1 1 calc R
C00I C 0.6420(3) 0.7255(3) 0.4380(3) 0.0226(7) Uani 1 1 d .
H00I H 0.6032 0.6509 0.4285 0.027 Uiso 1 1 calc R
C00J C 0.7550(4) 0.9394(4) 0.4687(3) 0.0310(9) Uani 1 1 d .
C00K C 0.6175(4) 0.9344(4) 0.4336(3) 0.0289(9) Uani 1 1 d .
H00K H 0.5664 1.0028 0.4212 0.035 Uiso 1 1 calc R
N00L N 0.9731(8) 0.0256(6) 0.3069(5) 0.0820(18) Uani 1 1 d .
N00M N 0.7553(9) 0.7138(8) 0.2083(6) 0.106(3) Uani 1 1 d .
N00N N 0.8880(9) -0.0181(9) 0.2991(7) 0.106(3) Uani 1 1 d .
N00O N 0.6648(11) 0.6790(8) 0.1826(6) 0.114(3) Uani 1 1 d .
N00P N 0.5625(9) 0.9362(9) 0.1259(8) 0.118(3) Uani 1 1 d .
N00Q N 0.5837(11) 0.9862(10) 0.1901(8) 0.127(3) Uani 1 1 d .

loop_
_atom_site_aniso_label
_atom_site_aniso_U_11
_atom_site_aniso_U_22
_atom_site_aniso_U_33
_atom_site_aniso_U_23
_atom_site_aniso_U_13
_atom_site_aniso_U_12
Cu01 0.0142(3) 0.0249(3) 0.0162(3) -0.0004(2) 0.0043(2) -0.00010(19)
O002 0.0201(12) 0.0299(14) 0.0277(13) 0.0051(11) 0.0105(10) 0.0018(10)
O003 0.0193(12) 0.0312(15) 0.0225(12) 0.0056(11) 0.0036(10) -0.0015(10)
O004 0.0200(12) 0.0295(14) 0.0268(13) 0.0056(11) 0.0083(10) 0.0023(11)
F005 0.0257(12) 0.0286(13) 0.0718(19) -0.0073(13) 0.0086(12) -0.0049(10)
O006 0.0200(12) 0.0314(15) 0.0229(12) 0.0072(11) 0.0047(10) -0.0022(10)
N007 0.0155(13) 0.0253(16) 0.0241(15) -0.0002(12) 0.0062(11) 0.0027(12)
C008 0.0185(16) 0.031(2) 0.0181(16) -0.0026(15) 0.0033(13) -0.0010(14)
C009 0.0152(16) 0.032(2) 0.0166(16) 0.0007(14) 0.0040(13) 0.0034(14)
C00A 0.0170(16) 0.0276(19) 0.0230(17) 0.0026(15) 0.0050(13) 0.0018(14)
C00B 0.0186(16) 0.029(2) 0.0196(16) 0.0002(15) 0.0060(13) 0.0011(14)
C00C 0.0185(17) 0.032(2) 0.0223(17) 0.0035(15) 0.0077(14) -0.0002(15)
C00D 0.0189(17) 0.031(2) 0.0200(16) 0.0072(15) 0.0042(13) 0.0018(14)
C00E 0.0159(16) 0.030(2) 0.0246(17) 0.0031(15) 0.0051(13) 0.0013(14)
C00F 0.0164(16) 0.026(2) 0.037(2) -0.0028(16) 0.0065(15) -0.0020(14)
C00G 0.0187(16) 0.029(2) 0.0219(16) -0.0003(15) 0.0069(13) 0.0008(14)
C00H 0.0152(15) 0.032(2) 0.0199(16) 0.0015(15) 0.0059(13) -0.0001(14)
C00I 0.0176(16) 0.0259(19) 0.0228(17) 0.0024(14) 0.0040(13) -0.0003(14)
C00J 0.0226(19) 0.030(2) 0.039(2) -0.0023(17) 0.0062(17) -0.0044(15)
C00K 0.0217(18) 0.030(2) 0.035(2) 0.0033(17) 0.0091(16) 0.0024(15)
N00L 0.097(5) 0.065(4) 0.079(4) 0.002(3) 0.021(4) 0.019(4)
N00M 0.097(6) 0.124(7) 0.078(5) 0.027(4) 0.002(4) -0.030(5)
N00N 0.101(6) 0.118(7) 0.115(6) 0.027(5) 0.057(5) -0.003(5)
N00O 0.139(8) 0.100(6) 0.086(5) 0.016(5) 0.010(5) -0.024(6)
N00P 0.087(5) 0.134(8) 0.122(7) -0.051(6) 0.016(5) 0.002(5)
N00Q 0.139(8) 0.131(9) 0.119(8) 0.029(6) 0.052(7) -0.002(7)

loop_
_atom_type_symbol
_atom_type_description
_atom_type_scat_dispersion_real
_atom_type_scat_dispersion_imag
_atom_type_scat_source
C C 0.0181 0.0091 'International Tables Vol C Tables 4.2.6.8 and 6.1.1.4'
H H 0.0000 0.0000 'International Tables Vol C Tables 4.2.6.8 and 6.1.1.4'
Cu Cu -1.9646 0.5888 'International Tables Vol C Tables 4.2.6.8 and 6.1.1.4'
F F 0.0727 0.0534 'International Tables Vol C Tables 4.2.6.8 and 6.1.1.4'
N N 0.0311 0.0180 'International Tables Vol C Tables 4.2.6.8 and 6.1.1.4'
O O 0.0492 0.0322 'International Tables Vol C Tables 4.2.6.8 and 6.1.1.4'

loop_
_geom_angle_atom_site_label_1
_geom_angle_atom_site_label_2
_geom_angle_atom_site_label_3
_geom_angle
_geom_angle_site_symmetry_1
_geom_angle_site_symmetry_3
O002 Cu01 Cu01 80.40(8) 3_566 3_566
O002 Cu01 O003 90.44(11) 3_566 2_545
O002 Cu01 N007 91.34(11) 3_566 3_666
O003 Cu01 Cu01 80.65(8) 2_545 3_566
O003 Cu01 N007 92.59(11) 2_545 3_666
O004 Cu01 Cu01 87.98(8) . 3_566
O004 Cu01 O002 167.91(11) . 3_566
O004 Cu01 O003 90.94(11) . 2_545
O004 Cu01 O006 86.64(11) . 4_576
O004 Cu01 N007 100.60(11) . 3_666
O006 Cu01 Cu01 87.65(8) 4_576 3_566
O006 Cu01 O002 89.56(11) 4_576 3_566
O006 Cu01 O003 168.13(11) 4_576 2_545
O006 Cu01 N007 99.28(11) 4_576 3_666
N007 Cu01 Cu01 169.22(9) 3_666 3_566
C008 O002 Cu01 126.7(3) . 3_566
C009 O003 Cu01 126.5(2) . 2
C008 O004 Cu01 118.5(2) . .
C009 O006 Cu01 119.2(2) . 4_575
C00F N007 Cu01 118.5(2) . 3_666
C00I N007 Cu01 122.7(3) . 3_666
C00I N007 C00F 118.6(3) . .
O002 C008 O004 126.2(3) . .
O002 C008 C00G 116.5(3) . .
O004 C008 C00G 117.4(3) . .
O003 C009 C00B 116.4(3) . .
O006 C009 O003 125.9(3) . .
O006 C009 C00B 117.7(3) . .
C00C C00A C00D 119.3(3) . .
C00C C00A C00E 120.3(3) . .
C00D C00A C00E 120.4(3) . .
C00C C00B C009 119.5(3) . .
C00H C00B C009 120.3(3) . .
C00H C00B C00C 120.2(3) . .
C00A C00C H00C 119.9 . .
C00B C00C C00A 120.3(3) . .
C00B C00C H00C 119.9 . .
C00A C00D H00D 119.9 . .
C00G C00D C00A 120.2(3) . .
C00G C00D H00D 119.9 . .
C00I C00E C00A 120.6(3) . .
C00K C00E C00A 121.8(3) . .
C00K C00E C00I 117.5(3) . .
N007 C00F H00F 119.7 . .
N007 C00F C00J 120.7(3) . .
C00J C00F H00F 119.7 . .
C00D C00G C008 120.5(3) . .
C00H C00G C008 119.7(3) . .
C00H C00G C00D 119.8(3) . .
C00B C00H C00G 120.1(3) . .
C00B C00H H00H 119.9 . .
C00G C00H H00H 119.9 . .
N007 C00I C00E 123.6(3) . .
N007 C00I H00I 118.2 . .
C00E C00I H00I 118.2 . .
F005 C00J C00F 119.1(3) . .
F005 C00J C00K 119.1(4) . .
C00F C00J C00K 121.8(4) . .
C00E C00K H00K 121.1 . .
C00J C00K C00E 117.8(4) . .
C00J C00K H00K 121.1 . .

loop_
_geom_bond_atom_site_label_1
_geom_bond_atom_site_label_2
_geom_bond_distance
_geom_bond_site_symmetry_2
Cu01 Cu01 2.6467(10) 3_566
Cu01 O002 1.981(3) 3_566
Cu01 O003 1.981(3) 2_545
Cu01 O004 1.966(3) .
Cu01 O006 1.968(3) 4_576
Cu01 N007 2.177(3) 3_666
O002 Cu01 1.981(3) 3_566
O002 C008 1.260(4) .
O003 Cu01 1.981(3) 2
O003 C009 1.266(4) .
O004 C008 1.264(5) .
F005 C00J 1.351(5) .
O006 Cu01 1.968(3) 4_575
O006 C009 1.255(5) .
N007 Cu01 2.177(3) 3_666
N007 C00F 1.341(5) .
N007 C00I 1.337(5) .
C008 C00G 1.489(5) .
C009 C00B 1.498(5) .
C00A C00C 1.393(5) .
C00A C00D 1.400(5) .
C00A C00E 1.488(5) .
C00B C00C 1.392(5) .
C00B C00H 1.385(5) .
C00C H00C 0.9300 .
C00D H00D 0.9300 .
C00D C00G 1.397(5) .
C00E C00I 1.393(5) .
C00E C00K 1.390(6) .
C00F H00F 0.9300 .
C00F C00J 1.365(6) .
C00G C00H 1.391(5) .
C00H H00H 0.9300 .
C00I H00I 0.9300 .
C00J C00K 1.382(5) .
C00K H00K 0.9300 .
N00L N00N 1.001(9) .
N00M N00O 0.993(10) .
N00P N00Q 1.058(12) .
